data_4085665
loop_
_publ_author_name
'Le Roy, Jennifer J.'
'Gorelsky, Serge I.'
'Korobkov, Ilia'
'Murugesu, Muralee'

_publ_section_title
;
 Slow Magnetic Relaxation in Uranium(III) and Neodymium(III)
 Cyclooctatetraenyl Complexes
;
_journal_issue 8
_journal_name_full Organometallics
_journal_page_first 1415
_journal_paper_doi 10.1021/om501214c
_journal_volume 34
_journal_year 2015
_chemical_formula_sum 'C31.5 H52 Si4 U'
_chemical_formula_weight 781.12
_chemical_name_systematic
; 
 ? 
;
_space_group_IT_number 13
_symmetry_cell_setting monoclinic
_symmetry_space_group_name_Hall '-P 2yc'
_symmetry_space_group_name_H-M 'P 1 2/c 1'
_atom_sites_solution_hydrogens geom
_atom_sites_solution_primary direct
_atom_sites_solution_secondary difmap
_audit_creation_method SHELXL-97
_cell_angle_alpha 90.00
_cell_angle_beta 100.0160(10)
_cell_angle_gamma 90.00
_cell_formula_units_Z 4
_cell_length_a 18.7988(3)
_cell_length_b 10.5392(2)
_cell_length_c 18.3902(3)
_cell_measurement_reflns_used 9967
_cell_measurement_temperature 200(2)
_cell_measurement_theta_max 30.42
_cell_measurement_theta_min 2.40
_cell_volume 3588.02(11)
_computing_cell_refinement 'APEX II, Bruker (2009)'
_computing_data_collection 'APEX II, Bruker (2009)'
_computing_data_reduction 'XPREP, Bruker (2009)'
_computing_molecular_graphics 'SHELXTL, Bruker (2004)'
_computing_publication_material 'SHELXTL, Bruker (2004)'
_computing_structure_refinement 'SHELXL-97 (Sheldrick, 2008)'
_computing_structure_solution 'SHELXS-97 (Sheldrick, 2008)'
_diffrn_ambient_temperature 200(2)
_diffrn_measured_fraction_theta_full 0.987
_diffrn_measured_fraction_theta_max 0.987
_diffrn_measurement_device_type 'Bruker APEX-II CCD'
_diffrn_measurement_method '\f and \w scans'
_diffrn_radiation_monochromator graphite
_diffrn_radiation_source 'fine-focus sealed tube'
_diffrn_radiation_type MoK\a
_diffrn_radiation_wavelength 0.71073
_diffrn_reflns_av_R_equivalents 0.0326
_diffrn_reflns_av_sigmaI/netI 0.0493
_diffrn_reflns_limit_h_max 26
_diffrn_reflns_limit_h_min -26
_diffrn_reflns_limit_k_max 15
_diffrn_reflns_limit_k_min -14
_diffrn_reflns_limit_l_max 24
_diffrn_reflns_limit_l_min -25
_diffrn_reflns_number 32285
_diffrn_reflns_theta_full 30.57
_diffrn_reflns_theta_max 30.57
_diffrn_reflns_theta_min 1.93
_exptl_absorpt_coefficient_mu 4.675
_exptl_absorpt_correction_T_max 0.8351
_exptl_absorpt_correction_T_min 0.4752
_exptl_absorpt_correction_type multi-scan
_exptl_absorpt_process_details 'SADABS, Bruker (2003)'
_exptl_crystal_colour green
_exptl_crystal_density_diffrn 1.446
_exptl_crystal_density_meas ?
_exptl_crystal_density_method 'not measured'
_exptl_crystal_description block
_exptl_crystal_F_000 1556
_exptl_crystal_size_max 0.19
_exptl_crystal_size_mid 0.13
_exptl_crystal_size_min 0.04
_refine_diff_density_max 2.076
_refine_diff_density_min -1.449
_refine_diff_density_rms 0.131
_refine_ls_extinction_method none
_refine_ls_goodness_of_fit_ref 1.012
_refine_ls_hydrogen_treatment constr
_refine_ls_matrix_type full
_refine_ls_number_parameters 349
_refine_ls_number_reflns 10875
_refine_ls_number_restraints 2
_refine_ls_restrained_S_all 1.012
_refine_ls_R_factor_all 0.0611
_refine_ls_R_factor_gt 0.0366
_refine_ls_shift/su_max 0.001
_refine_ls_shift/su_mean 0.000
_refine_ls_structure_factor_coef Fsqd
_refine_ls_weighting_details 'calc w=1/[\s^2^(Fo^2^)+(0.0267P)^2^+3.6736P] where P=(Fo^2^+2Fc^2^)/3'
_refine_ls_weighting_scheme calc
_refine_ls_wR_factor_gt 0.0634
_refine_ls_wR_factor_ref 0.0701
_reflns_number_gt 8352
_reflns_number_total 10875
_reflns_threshold_expression >2sigma(I)
_cod_data_source_file U(IV)COT2.cif
_cod_data_source_block mm219a
_cod_depositor_comments
;
The following automatic conversions were performed:

'_symmetry_cell_setting' value 'Monoclinic' changed to 'monoclinic'
according to
/usr/data/users/saulius/crontab/automatic-downloads/rss-feeds/ACS/lib/dictionaries/cif_core.dic
dictionary named 'cif_core.dic' version 2.4.2 from 2011-04-26.

'_exptl_crystal_density_meas' value 'n/a' was changed to '?' - the
value is perceived as not measured.

Automatic conversion script
Id: cif_fix_values 3143 2015-03-26 13:38:13Z robertas 

 Adding full bibliography for 4085664--4085666.cif.
;
_cod_original_cell_volume 3588.01(11)
_cod_original_sg_symbol_H-M P2/c
_cod_original_formula_sum 'C31.50 H52 Si4 U'
_cod_database_code 4085665

loop_
_symmetry_equiv_pos_as_xyz
'x, y, z'
'-x, y, -z+1/2'
'-x, -y, -z'
'x, -y, z-1/2'

loop_
_atom_site_label
_atom_site_type_symbol
_atom_site_fract_x
_atom_site_fract_y
_atom_site_fract_z
_atom_site_U_iso_or_equiv
_atom_site_adp_type
_atom_site_occupancy
_atom_site_symmetry_multiplicity
_atom_site_calc_flag
_atom_site_refinement_flags
_atom_site_disorder_assembly
_atom_site_disorder_group
U1 U 0.231652(6) 0.013094(10) 0.011320(7) 0.02124(4) Uani 1 1 d . . .
Si1 Si 0.09643(6) 0.30717(9) 0.06307(6) 0.0318(2) Uani 1 1 d . . .
Si2 Si 0.32601(6) -0.19323(9) 0.20390(6) 0.0318(2) Uani 1 1 d . . .
Si3 Si 0.42358(6) 0.23283(10) 0.06233(6) 0.0326(2) Uani 1 1 d . . .
Si4 Si 0.26171(6) -0.28629(10) -0.13382(6) 0.0330(2) Uani 1 1 d . . .
C1 C 0.13462(18) 0.1404(3) 0.0724(2) 0.0267(7) Uani 1 1 d . . .
C2 C 0.19582(18) 0.1245(3) 0.12866(19) 0.0265(7) Uani 1 1 d . . .
H2A H 0.2096 0.2022 0.1533 0.032 Uiso 1 1 calc R . .
C3 C 0.24171(19) 0.0247(3) 0.15778(19) 0.0261(7) Uani 1 1 d . . .
H3A H 0.2774 0.0527 0.1976 0.031 Uiso 1 1 calc R . .
C4 C 0.24911(19) -0.1072(3) 0.14358(19) 0.0260(7) Uani 1 1 d . . .
C5 C 0.20756(19) -0.1892(3) 0.0909(2) 0.0282(8) Uani 1 1 d . . .
H5A H 0.2263 -0.2731 0.0938 0.034 Uiso 1 1 calc R . .
C6 C 0.14622(19) -0.1780(3) 0.0360(2) 0.0314(8) Uani 1 1 d . . .
H6A H 0.1329 -0.2563 0.0119 0.038 Uiso 1 1 calc R . .
C7 C 0.09973(19) -0.0784(4) 0.0081(2) 0.0343(9) Uani 1 1 d . . .
H7A H 0.0622 -0.1059 -0.0301 0.041 Uiso 1 1 calc R . .
C8 C 0.09504(18) 0.0522(3) 0.0229(2) 0.0310(8) Uani 1 1 d . . .
H8A H 0.0553 0.0911 -0.0082 0.037 Uiso 1 1 calc R . .
C9 C 0.0507(3) 0.3409(4) -0.0334(2) 0.0548(12) Uani 1 1 d . . .
H9A H 0.0835 0.3207 -0.0678 0.082 Uiso 1 1 calc R . .
H9B H 0.0375 0.4309 -0.0380 0.082 Uiso 1 1 calc R . .
H9C H 0.0070 0.2889 -0.0452 0.082 Uiso 1 1 calc R . .
C10 C 0.1680(2) 0.4299(4) 0.0903(3) 0.0528(12) Uani 1 1 d . . .
H10A H 0.2056 0.4204 0.0599 0.079 Uiso 1 1 calc R . .
H10B H 0.1893 0.4189 0.1424 0.079 Uiso 1 1 calc R . .
H10C H 0.1465 0.5147 0.0828 0.079 Uiso 1 1 calc R . .
C11 C 0.0283(2) 0.3216(4) 0.1254(2) 0.0415(10) Uani 1 1 d . . .
H11A H -0.0017 0.3968 0.1117 0.062 Uiso 1 1 calc R . .
H11B H 0.0532 0.3298 0.1766 0.062 Uiso 1 1 calc R . .
H11C H -0.0023 0.2457 0.1206 0.062 Uiso 1 1 calc R . .
C12 C 0.3727(2) -0.0917(4) 0.2800(2) 0.0428(10) Uani 1 1 d . . .
H12A H 0.3951 -0.0193 0.2592 0.064 Uiso 1 1 calc R . .
H12B H 0.4101 -0.1413 0.3114 0.064 Uiso 1 1 calc R . .
H12C H 0.3376 -0.0607 0.3095 0.064 Uiso 1 1 calc R . .
C13 C 0.2870(3) -0.3335(4) 0.2454(2) 0.0580(13) Uani 1 1 d . . .
H13A H 0.2342 -0.3296 0.2338 0.087 Uiso 1 1 calc R . .
H13B H 0.3026 -0.3326 0.2990 0.087 Uiso 1 1 calc R . .
H13C H 0.3038 -0.4116 0.2250 0.087 Uiso 1 1 calc R . .
C14 C 0.3935(2) -0.2508(4) 0.1476(2) 0.0534(12) Uani 1 1 d . . .
H14A H 0.3719 -0.3186 0.1145 0.080 Uiso 1 1 calc R . .
H14B H 0.4362 -0.2835 0.1806 0.080 Uiso 1 1 calc R . .
H14C H 0.4077 -0.1804 0.1184 0.080 Uiso 1 1 calc R . .
C15 C 0.35210(18) 0.1417(3) -0.00140(19) 0.0260(7) Uani 1 1 d . . .
C16 C 0.36829(18) 0.0107(3) -0.0097(2) 0.0276(7) Uani 1 1 d . . .
H16A H 0.4134 -0.0123 0.0192 0.033 Uiso 1 1 calc R . .
C17 C 0.33418(18) -0.0938(3) -0.05010(19) 0.0252(7) Uani 1 1 d . . .
H17A H 0.3622 -0.1689 -0.0406 0.030 Uiso 1 1 calc R . .
C18 C 0.26962(19) -0.1161(3) -0.10075(19) 0.0274(7) Uani 1 1 d . . .
C19 C 0.2130(2) -0.0345(3) -0.1330(2) 0.0318(8) Uani 1 1 d . . .
H19A H 0.1770 -0.0781 -0.1665 0.038 Uiso 1 1 calc R . .
C20 C 0.1966(2) 0.0959(4) -0.1277(2) 0.0350(9) Uani 1 1 d . . .
H20A H 0.1527 0.1188 -0.1587 0.042 Uiso 1 1 calc R . .
C21 C 0.2300(2) 0.1993(3) -0.0873(2) 0.0338(9) Uani 1 1 d . . .
H21A H 0.2032 0.2755 -0.0978 0.041 Uiso 1 1 calc R . .
C22 C 0.2933(2) 0.2177(3) -0.0353(2) 0.0310(8) Uani 1 1 d . . .
H22A H 0.2979 0.3030 -0.0185 0.037 Uiso 1 1 calc R . .
C23 C 0.3837(3) 0.3625(5) 0.1119(3) 0.0582(13) Uani 1 1 d . . .
H23A H 0.3759 0.4378 0.0803 0.087 Uiso 1 1 calc R . .
H23B H 0.4168 0.3833 0.1576 0.087 Uiso 1 1 calc R . .
H23C H 0.3374 0.3341 0.1237 0.087 Uiso 1 1 calc R . .
C24 C 0.4774(3) 0.1266(4) 0.1312(3) 0.0602(14) Uani 1 1 d . . .
H24A H 0.4967 0.0563 0.1057 0.090 Uiso 1 1 calc R . .
H24B H 0.4465 0.0929 0.1644 0.090 Uiso 1 1 calc R . .
H24C H 0.5173 0.1745 0.1599 0.090 Uiso 1 1 calc R . .
C25 C 0.4837(2) 0.3063(5) 0.0035(3) 0.0604(14) Uani 1 1 d . . .
H25A H 0.4978 0.2420 -0.0297 0.091 Uiso 1 1 calc R . .
H25B H 0.5269 0.3403 0.0350 0.091 Uiso 1 1 calc R . .
H25C H 0.4578 0.3752 -0.0256 0.091 Uiso 1 1 calc R . .
C26 C 0.2841(3) -0.4016(4) -0.0567(3) 0.0583(13) Uani 1 1 d . . .
H26A H 0.2406 -0.4490 -0.0510 0.087 Uiso 1 1 calc R . .
H26B H 0.3024 -0.3558 -0.0109 0.087 Uiso 1 1 calc R . .
H26C H 0.3211 -0.4606 -0.0676 0.087 Uiso 1 1 calc R . .
C27 C 0.1694(2) -0.3223(5) -0.1854(3) 0.0603(14) Uani 1 1 d . . .
H27A H 0.1430 -0.2429 -0.1978 0.090 Uiso 1 1 calc R . .
H27B H 0.1435 -0.3748 -0.1546 0.090 Uiso 1 1 calc R . .
H27C H 0.1733 -0.3682 -0.2309 0.090 Uiso 1 1 calc R . .
C28 C 0.3279(2) -0.3071(4) -0.1970(2) 0.0459(11) Uani 1 1 d . . .
H28A H 0.3110 -0.3738 -0.2330 0.069 Uiso 1 1 calc R . .
H28B H 0.3749 -0.3313 -0.1684 0.069 Uiso 1 1 calc R . .
H28C H 0.3328 -0.2273 -0.2230 0.069 Uiso 1 1 calc R . .
C29 C 0.0147(8) 0.7646(6) 0.2456(12) 0.060(6) Uani 0.50 1 d PGD A -1
C30 C -0.0353(6) 0.8070(8) 0.2876(10) 0.069(5) Uani 0.50 1 d PGD A -1
H30A H -0.0600 0.7478 0.3132 0.083 Uiso 0.50 1 calc PR A -1
C31 C -0.0493(5) 0.9360(9) 0.2919(9) 0.068(5) Uani 0.50 1 d PG A -1
H31A H -0.0835 0.9650 0.3206 0.082 Uiso 0.50 1 calc PR A -1
C32 C -0.0133(6) 1.0226(6) 0.2544(10) 0.055(4) Uani 0.50 1 d PG A -1
H32A H -0.0229 1.1108 0.2574 0.066 Uiso 0.50 1 calc PR A -1
C33 C 0.0368(5) 0.9802(7) 0.2124(8) 0.048(4) Uani 0.50 1 d PG A -1
H33A H 0.0614 1.0394 0.1868 0.058 Uiso 0.50 1 calc PR A -1
C34 C 0.0508(6) 0.8512(7) 0.2081(9) 0.047(4) Uani 0.50 1 d PGD A -1
H34A H 0.0850 0.8222 0.1794 0.056 Uiso 0.50 1 calc PR A -1
C35 C 0.0309(9) 0.6283(10) 0.2452(12) 0.167(15) Uani 0.50 1 d PD A -1
H35A H -0.0141 0.5798 0.2415 0.250 Uiso 0.50 1 calc PR A -1
H35B H 0.0633 0.6055 0.2910 0.250 Uiso 0.50 1 calc PR A -1
H35C H 0.0542 0.6085 0.2029 0.250 Uiso 0.50 1 calc PR A -1

loop_
_atom_site_aniso_label
_atom_site_aniso_U_11
_atom_site_aniso_U_22
_atom_site_aniso_U_33
_atom_site_aniso_U_23
_atom_site_aniso_U_13
_atom_site_aniso_U_12
U1 0.02052(6) 0.02126(6) 0.02169(6) 0.00012(5) 0.00293(4) -0.00027(5)
Si1 0.0298(5) 0.0276(5) 0.0377(6) 0.0012(4) 0.0045(5) 0.0066(4)
Si2 0.0450(6) 0.0245(5) 0.0244(5) 0.0017(4) 0.0023(5) 0.0067(4)
Si3 0.0296(5) 0.0300(5) 0.0381(6) -0.0013(4) 0.0055(5) -0.0073(4)
Si4 0.0418(6) 0.0284(5) 0.0298(6) -0.0055(4) 0.0087(5) -0.0055(4)
C1 0.0212(17) 0.0261(17) 0.033(2) -0.0005(14) 0.0064(15) 0.0030(13)
C2 0.0287(19) 0.0226(16) 0.0280(19) -0.0037(13) 0.0047(15) 0.0028(13)
C3 0.0285(17) 0.0271(17) 0.0222(17) -0.0029(14) 0.0031(14) 0.0008(14)
C4 0.0305(19) 0.0227(16) 0.0265(19) 0.0024(13) 0.0092(15) -0.0004(14)
C5 0.033(2) 0.0212(16) 0.031(2) 0.0018(14) 0.0092(16) -0.0043(14)
C6 0.031(2) 0.0257(18) 0.038(2) -0.0067(15) 0.0077(17) -0.0114(15)
C7 0.0225(19) 0.036(2) 0.043(2) -0.0080(17) 0.0016(17) -0.0082(15)
C8 0.0173(17) 0.0337(19) 0.041(2) -0.0016(16) 0.0038(16) 0.0016(14)
C9 0.065(3) 0.048(3) 0.050(3) 0.009(2) 0.004(2) 0.025(2)
C10 0.046(3) 0.027(2) 0.084(4) 0.005(2) 0.009(2) -0.0007(18)
C11 0.038(2) 0.035(2) 0.052(3) -0.0049(19) 0.009(2) 0.0089(17)
C12 0.051(3) 0.042(2) 0.032(2) -0.0017(18) -0.0029(19) 0.0083(19)
C13 0.094(4) 0.035(2) 0.041(3) 0.0125(19) -0.001(3) -0.004(2)
C14 0.062(3) 0.056(3) 0.042(3) -0.001(2) 0.009(2) 0.028(2)
C15 0.0267(18) 0.0252(17) 0.0273(19) 0.0031(14) 0.0086(15) -0.0040(14)
C16 0.0220(16) 0.0313(18) 0.0294(18) -0.0013(15) 0.0040(14) 0.0004(14)
C17 0.0285(18) 0.0225(16) 0.0258(18) -0.0007(13) 0.0082(15) 0.0043(13)
C18 0.033(2) 0.0253(17) 0.0252(19) -0.0004(14) 0.0093(15) -0.0019(14)
C19 0.037(2) 0.0337(19) 0.0224(18) -0.0032(15) -0.0004(15) -0.0019(16)
C20 0.037(2) 0.038(2) 0.026(2) 0.0054(16) -0.0065(16) 0.0070(17)
C21 0.041(2) 0.0277(19) 0.032(2) 0.0121(15) 0.0036(17) 0.0068(16)
C22 0.037(2) 0.0250(17) 0.032(2) 0.0052(15) 0.0104(17) -0.0016(15)
C23 0.059(3) 0.061(3) 0.053(3) -0.025(2) 0.005(2) -0.002(2)
C24 0.060(3) 0.052(3) 0.058(3) 0.008(2) -0.017(3) -0.014(2)
C25 0.046(3) 0.061(3) 0.077(4) 0.004(3) 0.019(3) -0.021(2)
C26 0.101(4) 0.031(2) 0.045(3) -0.0026(19) 0.018(3) -0.008(2)
C27 0.054(3) 0.058(3) 0.067(4) -0.024(3) 0.006(3) -0.017(2)
C28 0.059(3) 0.035(2) 0.047(3) -0.0082(19) 0.019(2) -0.0004(19)
C29 0.076(19) 0.050(5) 0.044(8) 0.001(7) -0.015(10) -0.006(6)
C30 0.065(10) 0.080(11) 0.059(11) 0.020(11) 0.005(8) 0.009(11)
C31 0.064(9) 0.101(14) 0.045(7) 0.018(11) 0.025(7) -0.005(11)
C32 0.041(12) 0.065(6) 0.061(8) -0.018(8) 0.017(8) 0.010(5)
C33 0.045(7) 0.050(6) 0.055(9) -0.005(6) 0.025(6) 0.001(6)
C34 0.062(9) 0.035(6) 0.041(7) -0.011(6) 0.002(6) 0.007(7)
C35 0.27(4) 0.066(8) 0.122(13) -0.048(11) -0.09(2) 0.055(12)

loop_
_atom_type_symbol
_atom_type_description
_atom_type_scat_dispersion_real
_atom_type_scat_dispersion_imag
_atom_type_scat_source
C C 0.0033 0.0016 'International Tables Vol C Tables 4.2.6.8 and 6.1.1.4'
H H 0.0000 0.0000 'International Tables Vol C Tables 4.2.6.8 and 6.1.1.4'
Si Si 0.0817 0.0704 'International Tables Vol C Tables 4.2.6.8 and 6.1.1.4'
U U -9.6767 9.6646 'International Tables Vol C Tables 4.2.6.8 and 6.1.1.4'

loop_
_geom_angle_atom_site_label_1
_geom_angle_atom_site_label_2
_geom_angle_atom_site_label_3
_geom_angle
C8 U1 C2 58.45(11)
C8 U1 C17 152.74(11)
C2 U1 C17 147.58(11)
C8 U1 C7 30.85(11)
C2 U1 C7 79.03(11)
C17 U1 C7 125.66(11)
C8 U1 C22 112.50(11)
C2 U1 C22 95.16(11)
C17 U1 C22 79.48(10)
C7 U1 C22 138.21(12)
C8 U1 C1 30.98(11)
C2 U1 C1 30.94(10)
C17 U1 C1 174.85(10)
C7 U1 C1 59.10(11)
C22 U1 C1 95.51(10)
C8 U1 C16 170.84(11)
C2 U1 C16 120.76(11)
C17 U1 C16 30.96(10)
C7 U1 C16 156.22(11)
C22 U1 C16 58.39(11)
C1 U1 C16 144.49(10)
C8 U1 C19 98.50(12)
C2 U1 C19 152.68(11)
C17 U1 C19 58.31(11)
C7 U1 C19 87.05(12)
C22 U1 C19 79.69(11)
C1 U1 C19 122.26(11)
C16 U1 C19 79.46(11)
C8 U1 C6 58.78(11)
C2 U1 C6 87.13(11)
C17 U1 C6 104.85(10)
C7 U1 C6 30.64(11)
C22 U1 C6 167.78(12)
C1 U1 C6 80.30(11)
C16 U1 C6 130.01(11)
C19 U1 C6 92.77(11)
C8 U1 C5 79.68(11)
C2 U1 C5 79.39(10)
C17 U1 C5 95.71(10)
C7 U1 C5 58.30(12)
C22 U1 C5 161.72(11)
C1 U1 C5 88.69(10)
C16 U1 C5 109.38(11)
C19 U1 C5 112.96(11)
C6 U1 C5 30.42(11)
C8 U1 C18 122.36(11)
C2 U1 C18 175.47(10)
C17 U1 C18 30.87(10)
C7 U1 C18 99.90(11)
C22 U1 C18 88.56(11)
C1 U1 C18 151.29(11)
C16 U1 C18 59.27(11)
C19 U1 C18 30.80(11)
C6 U1 C18 89.78(11)
C5 U1 C18 96.28(10)
C8 U1 C21 92.47(12)
C2 U1 C21 104.69(11)
C17 U1 C21 86.91(11)
C7 U1 C21 110.59(12)
C22 U1 C21 30.57(11)
C1 U1 C21 89.35(11)
C16 U1 C21 78.82(11)
C19 U1 C21 58.48(11)
C6 U1 C21 137.35(12)
C5 U1 C21 167.68(11)
C18 U1 C21 79.82(11)
C11 Si1 C9 108.4(2)
C11 Si1 C10 108.5(2)
C9 Si1 C10 108.3(2)
C11 Si1 C1 107.99(17)
C9 Si1 C1 111.58(18)
C10 Si1 C1 111.95(18)
C12 Si2 C13 108.4(2)
C12 Si2 C14 109.0(2)
C13 Si2 C14 108.7(2)
C12 Si2 C4 112.22(17)
C13 Si2 C4 107.70(19)
C14 Si2 C4 110.69(18)
C24 Si3 C25 109.5(2)
C24 Si3 C23 109.0(2)
C25 Si3 C23 108.3(2)
C24 Si3 C15 111.24(18)
C25 Si3 C15 106.83(19)
C23 Si3 C15 111.85(19)
C28 Si4 C26 108.2(2)
C28 Si4 C27 108.8(2)
C26 Si4 C27 108.8(2)
C28 Si4 C18 106.83(17)
C26 Si4 C18 112.31(18)
C27 Si4 C18 111.7(2)
C8 C1 C2 131.3(3)
C8 C1 Si1 113.6(3)
C2 C1 Si1 115.0(2)
C8 C1 U1 73.76(19)
C2 C1 U1 73.73(19)
Si1 C1 U1 134.80(17)
C3 C2 C1 137.1(3)
C3 C2 U1 75.65(19)
C1 C2 U1 75.3(2)
C2 C3 C4 137.1(3)
C2 C3 U1 73.7(2)
C4 C3 U1 76.26(19)
C3 C4 C5 131.0(3)
C3 C4 Si2 116.7(3)
C5 C4 Si2 112.3(2)
C3 C4 U1 73.04(19)
C5 C4 U1 73.00(19)
Si2 C4 U1 135.27(16)
C6 C5 C4 136.4(3)
C6 C5 U1 74.6(2)
C4 C5 U1 76.27(19)
C5 C6 C7 135.2(3)
C5 C6 U1 75.03(19)
C7 C6 U1 74.2(2)
C6 C7 C8 135.7(4)
C6 C7 U1 75.1(2)
C8 C7 U1 74.3(2)
C7 C8 C1 136.1(3)
C7 C8 U1 74.8(2)
C1 C8 U1 75.27(19)
C22 C15 C16 131.6(3)
C22 C15 Si3 113.7(2)
C16 C15 Si3 114.7(3)
C22 C15 U1 73.65(19)
C16 C15 U1 73.73(19)
Si3 C15 U1 136.39(17)
C17 C16 C15 136.2(3)
C17 C16 U1 73.96(19)
C15 C16 U1 75.31(19)
C18 C17 C16 137.1(3)
C18 C17 U1 75.35(19)
C16 C17 U1 75.08(19)
C19 C18 C17 132.1(3)
C19 C18 Si4 115.5(3)
C17 C18 Si4 112.3(2)
C19 C18 U1 74.4(2)
C17 C18 U1 73.79(19)
Si4 C18 U1 135.68(16)
C18 C19 C20 135.8(3)
C18 C19 U1 74.8(2)
C20 C19 U1 75.0(2)
C21 C20 C19 135.1(3)
C21 C20 U1 74.6(2)
C19 C20 U1 74.3(2)
C22 C21 C20 135.7(3)
C22 C21 U1 74.3(2)
C20 C21 U1 74.9(2)
C21 C22 C15 136.4(3)
C21 C22 U1 75.1(2)
C15 C22 U1 75.54(19)
C30 C29 C34 120.0
C30 C29 C35 118.6(7)
C34 C29 C35 121.4(7)
C29 C30 C31 120.0
C32 C31 C30 120.0
C33 C32 C31 120.0
C34 C33 C32 120.0
C33 C34 C29 120.0

loop_
_geom_bond_atom_site_label_1
_geom_bond_atom_site_label_2
_geom_bond_distance
U1 C8 2.646(3)
U1 C2 2.645(3)
U1 C17 2.649(3)
U1 C7 2.652(3)
U1 C22 2.659(3)
U1 C1 2.665(3)
U1 C16 2.663(3)
U1 C19 2.663(4)
U1 C6 2.663(3)
U1 C5 2.669(3)
U1 C18 2.669(3)
U1 C21 2.669(3)
Si1 C11 1.868(4)
Si1 C9 1.867(4)
Si1 C10 1.870(4)
Si1 C1 1.895(3)
Si2 C12 1.857(4)
Si2 C13 1.870(4)
Si2 C14 1.872(4)
Si2 C4 1.894(4)
Si3 C24 1.853(5)
Si3 C25 1.863(4)
Si3 C23 1.870(4)
Si3 C15 1.885(4)
Si4 C28 1.858(4)
Si4 C26 1.859(5)
Si4 C27 1.866(4)
Si4 C18 1.892(3)
C1 C8 1.418(5)
C1 C2 1.417(5)
C2 C3 1.406(5)
C3 C4 1.425(4)
C4 C5 1.426(5)
C5 C6 1.399(5)
C6 C7 1.404(5)
C7 C8 1.409(5)
C15 C22 1.420(5)
C15 C16 1.427(5)
C16 C17 1.418(5)
C17 C18 1.415(5)
C18 C19 1.416(5)
C19 C20 1.415(5)
C20 C21 1.403(5)
C21 C22 1.405(5)
C29 C30 1.3900
C29 C34 1.3900
C29 C35 1.469(11)
C30 C31 1.3900
C31 C32 1.3900
C32 C33 1.3900
C33 C34 1.3900

loop_
_geom_torsion_atom_site_label_1
_geom_torsion_atom_site_label_2
_geom_torsion_atom_site_label_3
_geom_torsion_atom_site_label_4
_geom_torsion
C11 Si1 C1 C8 89.0(3)
C9 Si1 C1 C8 -30.1(3)
C10 Si1 C1 C8 -151.6(3)
C11 Si1 C1 C2 -89.2(3)
C9 Si1 C1 C2 151.7(3)
C10 Si1 C1 C2 30.2(3)
C11 Si1 C1 U1 179.2(2)
C9 Si1 C1 U1 60.2(3)
C10 Si1 C1 U1 -61.4(3)
C2 U1 C1 C8 -143.3(3)
C17 U1 C1 C8 139.3(11)
C7 U1 C1 C8 -18.7(2)
C22 U1 C1 C8 125.9(2)
C16 U1 C1 C8 165.4(2)
C19 U1 C1 C8 44.6(2)
C6 U1 C1 C8 -42.5(2)
C5 U1 C1 C8 -71.9(2)
C18 U1 C1 C8 28.8(3)
C21 U1 C1 C8 95.9(2)
C8 U1 C1 C2 143.3(3)
C17 U1 C1 C2 -77.4(12)
C7 U1 C1 C2 124.6(2)
C22 U1 C1 C2 -90.8(2)
C16 U1 C1 C2 -51.3(3)
C19 U1 C1 C2 -172.11(19)
C6 U1 C1 C2 100.7(2)
C5 U1 C1 C2 71.3(2)
C18 U1 C1 C2 172.1(2)
C21 U1 C1 C2 -120.8(2)
C8 U1 C1 Si1 -107.4(3)
C2 U1 C1 Si1 109.3(3)
C17 U1 C1 Si1 31.9(13)
C7 U1 C1 Si1 -126.1(3)
C22 U1 C1 Si1 18.5(3)
C16 U1 C1 Si1 58.0(3)
C19 U1 C1 Si1 -62.8(3)
C6 U1 C1 Si1 -149.9(3)
C5 U1 C1 Si1 -179.4(2)
C18 U1 C1 Si1 -78.6(3)
C21 U1 C1 Si1 -11.5(2)
C8 C1 C2 C3 1.0(7)
Si1 C1 C2 C3 178.8(4)
U1 C1 C2 C3 -48.8(4)
C8 C1 C2 U1 49.9(4)
Si1 C1 C2 U1 -132.4(2)
C8 U1 C2 C3 126.9(2)
C17 U1 C2 C3 -41.3(3)
C7 U1 C2 C3 102.1(2)
C22 U1 C2 C3 -119.8(2)
C1 U1 C2 C3 148.1(3)
C16 U1 C2 C3 -63.7(2)
C19 U1 C2 C3 162.8(2)
C6 U1 C2 C3 72.3(2)
C5 U1 C2 C3 42.6(2)
C18 U1 C2 C3 25.2(14)
C21 U1 C2 C3 -149.3(2)
C8 U1 C2 C1 -21.17(19)
C17 U1 C2 C1 170.60(19)
C7 U1 C2 C1 -46.0(2)
C22 U1 C2 C1 92.1(2)
C16 U1 C2 C1 148.16(19)
C19 U1 C2 C1 14.7(3)
C6 U1 C2 C1 -75.8(2)
C5 U1 C2 C1 -105.5(2)
C18 U1 C2 C1 -122.9(13)
C21 U1 C2 C1 62.6(2)
C1 C2 C3 C4 1.5(8)
U1 C2 C3 C4 -47.2(4)
C1 C2 C3 U1 48.7(4)
C8 U1 C3 C2 -43.9(2)
C17 U1 C3 C2 155.52(19)
C7 U1 C3 C2 -74.1(2)
C22 U1 C3 C2 66.3(2)
C1 U1 C3 C2 -18.48(19)
C16 U1 C3 C2 127.3(2)
C19 U1 C3 C2 -119.3(7)
C6 U1 C3 C2 -103.9(2)
C5 U1 C3 C2 -128.4(2)
C18 U1 C3 C2 -176.62(19)
C21 U1 C3 C2 40.1(3)
C8 U1 C3 C4 105.1(2)
C2 U1 C3 C4 149.0(3)
C17 U1 C3 C4 -55.4(2)
C7 U1 C3 C4 74.9(2)
C22 U1 C3 C4 -144.7(2)
C1 U1 C3 C4 130.6(2)
C16 U1 C3 C4 -83.6(2)
C19 U1 C3 C4 29.8(8)
C6 U1 C3 C4 45.1(2)
C5 U1 C3 C4 20.60(19)
C18 U1 C3 C4 -27.6(3)
C21 U1 C3 C4 -170.84(19)
C2 C3 C4 C5 -1.4(7)
U1 C3 C4 C5 -47.9(4)
C2 C3 C4 Si2 179.2(4)
U1 C3 C4 Si2 132.7(2)
C2 C3 C4 U1 46.5(4)
C12 Si2 C4 C3 6.9(3)
C13 Si2 C4 C3 126.1(3)
C14 Si2 C4 C3 -115.2(3)
C12 Si2 C4 C5 -172.7(3)
C13 Si2 C4 C5 -53.4(3)
C14 Si2 C4 C5 65.3(3)
C12 Si2 C4 U1 99.3(3)
C13 Si2 C4 U1 -141.4(2)
C14 Si2 C4 U1 -22.7(3)
C8 U1 C4 C3 -71.5(2)
C2 U1 C4 C3 -17.84(19)
C17 U1 C4 C3 134.1(2)
C7 U1 C4 C3 -101.3(2)
C22 U1 C4 C3 47.9(3)
C1 U1 C4 C3 -41.3(2)
C16 U1 C4 C3 102.8(2)
C19 U1 C4 C3 -172.89(19)
C6 U1 C4 C3 -125.4(2)
C5 U1 C4 C3 -144.2(3)
C18 U1 C4 C3 162.81(19)
C21 U1 C4 C3 20.7(4)
C8 U1 C4 C5 72.7(2)
C2 U1 C4 C5 126.4(2)
C17 U1 C4 C5 -81.7(2)
C7 U1 C4 C5 42.9(2)
C22 U1 C4 C5 -167.92(19)
C1 U1 C4 C5 102.9(2)
C16 U1 C4 C5 -113.0(2)
C19 U1 C4 C5 -28.7(3)
C6 U1 C4 C5 18.79(19)
C18 U1 C4 C5 -53.0(2)
C21 U1 C4 C5 164.9(3)
C8 U1 C4 Si2 177.5(2)
C2 U1 C4 Si2 -128.9(3)
C17 U1 C4 Si2 23.1(2)
C7 U1 C4 Si2 147.7(2)
C22 U1 C4 Si2 -63.1(3)
C1 U1 C4 Si2 -152.3(2)
C16 U1 C4 Si2 -8.2(2)
C19 U1 C4 Si2 76.1(3)
C6 U1 C4 Si2 123.6(3)
C5 U1 C4 Si2 104.8(3)
C18 U1 C4 Si2 51.8(3)
C21 U1 C4 Si2 -90.3(4)
C3 C4 C5 C6 -1.3(7)
Si2 C4 C5 C6 178.2(4)
U1 C4 C5 C6 -49.2(4)
C3 C4 C5 U1 47.9(4)
Si2 C4 C5 U1 -132.6(2)
C8 U1 C5 C6 43.1(2)
C2 U1 C5 C6 102.6(2)
C17 U1 C5 C6 -109.8(2)
C7 U1 C5 C6 19.0(2)
C22 U1 C5 C6 176.6(3)
C1 U1 C5 C6 72.9(2)
C16 U1 C5 C6 -138.3(2)
C19 U1 C5 C6 -51.8(2)
C18 U1 C5 C6 -78.7(2)
C21 U1 C5 C6 -8.0(6)
C8 U1 C5 C4 -104.1(2)
C2 U1 C5 C4 -44.6(2)
C17 U1 C5 C4 103.0(2)
C7 U1 C5 C4 -128.2(2)
C22 U1 C5 C4 29.4(4)
C1 U1 C5 C4 -74.3(2)
C16 U1 C5 C4 74.5(2)
C19 U1 C5 C4 160.96(19)
C6 U1 C5 C4 -147.2(3)
C18 U1 C5 C4 134.1(2)
C21 U1 C5 C4 -155.2(5)
C4 C5 C6 C7 1.7(8)
U1 C5 C6 C7 -48.1(4)
C4 C5 C6 U1 49.7(4)
C8 U1 C6 C5 -128.2(2)
C2 U1 C6 C5 -73.8(2)
C17 U1 C6 C5 75.6(2)
C7 U1 C6 C5 -147.0(3)
C22 U1 C6 C5 -175.0(5)
C1 U1 C6 C5 -104.2(2)
C16 U1 C6 C5 55.0(3)
C19 U1 C6 C5 133.5(2)
C18 U1 C6 C5 102.9(2)
C21 U1 C6 C5 177.5(2)
C8 U1 C6 C7 18.8(2)
C2 U1 C6 C7 73.2(2)
C17 U1 C6 C7 -137.4(2)
C22 U1 C6 C7 -28.0(6)
C1 U1 C6 C7 42.8(2)
C16 U1 C6 C7 -158.0(2)
C19 U1 C6 C7 -79.5(2)
C5 U1 C6 C7 147.0(3)
C18 U1 C6 C7 -110.1(2)
C21 U1 C6 C7 -35.5(3)
C5 C6 C7 C8 0.5(8)
U1 C6 C7 C8 -47.8(4)
C5 C6 C7 U1 48.3(4)
C8 U1 C7 C6 -147.5(4)
C2 U1 C7 C6 -103.1(2)
C17 U1 C7 C6 53.7(3)
C22 U1 C7 C6 171.4(2)
C1 U1 C7 C6 -128.7(3)
C16 U1 C7 C6 45.3(4)
C19 U1 C7 C6 100.5(2)
C5 U1 C7 C6 -18.9(2)
C18 U1 C7 C6 72.4(2)
C21 U1 C7 C6 155.1(2)
C2 U1 C7 C8 44.4(2)
C17 U1 C7 C8 -158.8(2)
C22 U1 C7 C8 -41.1(3)
C1 U1 C7 C8 18.8(2)
C16 U1 C7 C8 -167.2(3)
C19 U1 C7 C8 -112.0(2)
C6 U1 C7 C8 147.5(4)
C5 U1 C7 C8 128.6(3)
C18 U1 C7 C8 -140.1(2)
C21 U1 C7 C8 -57.4(2)
C6 C7 C8 C1 -0.5(8)
U1 C7 C8 C1 -48.5(4)
C6 C7 C8 U1 48.0(4)
C2 C1 C8 C7 -1.4(7)
Si1 C1 C8 C7 -179.2(4)
U1 C1 C8 C7 48.4(4)
C2 C1 C8 U1 -49.8(4)
Si1 C1 C8 U1 132.4(2)
C2 U1 C8 C7 -126.4(3)
C17 U1 C8 C7 39.8(4)
C22 U1 C8 C7 151.7(2)
C1 U1 C8 C7 -147.5(4)
C16 U1 C8 C7 145.8(6)
C19 U1 C8 C7 69.4(2)
C6 U1 C8 C7 -18.7(2)
C5 U1 C8 C7 -42.5(2)
C18 U1 C8 C7 48.4(3)
C21 U1 C8 C7 127.9(2)
C2 U1 C8 C1 21.1(2)
C17 U1 C8 C1 -172.7(2)
C7 U1 C8 C1 147.5(4)
C22 U1 C8 C1 -60.8(2)
C16 U1 C8 C1 -66.7(8)
C19 U1 C8 C1 -143.1(2)
C6 U1 C8 C1 128.8(2)
C5 U1 C8 C1 105.0(2)
C18 U1 C8 C1 -164.11(19)
C21 U1 C8 C1 -84.6(2)
C24 Si3 C15 C22 157.1(3)
C25 Si3 C15 C22 -83.4(3)
C23 Si3 C15 C22 35.0(3)
C24 Si3 C15 C16 -25.7(3)
C25 Si3 C15 C16 93.8(3)
C23 Si3 C15 C16 -147.9(3)
C24 Si3 C15 U1 66.3(3)
C25 Si3 C15 U1 -174.2(3)
C23 Si3 C15 U1 -55.9(3)
C8 U1 C15 C22 -29.7(3)
C2 U1 C15 C22 -82.1(2)
C17 U1 C15 C22 125.4(2)
C7 U1 C15 C22 5.4(7)
C1 U1 C15 C22 -53.4(2)
C16 U1 C15 C22 143.7(3)
C19 U1 C15 C22 72.0(2)
C6 U1 C15 C22 166.3(3)
C5 U1 C15 C22 -167.4(2)
C18 U1 C15 C22 102.1(2)
C21 U1 C15 C22 18.7(2)
C8 U1 C15 C16 -173.4(2)
C2 U1 C15 C16 134.2(2)
C17 U1 C15 C16 -18.28(19)
C7 U1 C15 C16 -138.3(5)
C22 U1 C15 C16 -143.7(3)
C1 U1 C15 C16 162.9(2)
C19 U1 C15 C16 -71.7(2)
C6 U1 C15 C16 22.6(4)
C5 U1 C15 C16 48.8(3)
C18 U1 C15 C16 -41.6(2)
C21 U1 C15 C16 -125.0(2)
C8 U1 C15 Si3 77.7(3)
C2 U1 C15 Si3 25.3(3)
C17 U1 C15 Si3 -127.2(3)
C7 U1 C15 Si3 112.8(6)
C22 U1 C15 Si3 107.4(3)
C1 U1 C15 Si3 54.0(3)
C16 U1 C15 Si3 -108.9(3)
C19 U1 C15 Si3 179.5(2)
C6 U1 C15 Si3 -86.3(4)
C5 U1 C15 Si3 -60.0(3)
C18 U1 C15 Si3 -150.5(3)
C21 U1 C15 Si3 126.1(3)
C22 C15 C16 C17 -2.7(7)
Si3 C15 C16 C17 -179.2(3)
U1 C15 C16 C17 46.7(4)
C22 C15 C16 U1 -49.4(4)
Si3 C15 C16 U1 134.1(2)
C8 U1 C16 C17 -121.1(7)
C2 U1 C16 C17 156.57(19)
C7 U1 C16 C17 13.3(4)
C22 U1 C16 C17 -127.5(2)
C1 U1 C16 C17 -175.60(19)
C19 U1 C16 C17 -43.2(2)
C6 U1 C16 C17 41.5(3)
C5 U1 C16 C17 67.6(2)
C18 U1 C16 C17 -18.16(19)
C21 U1 C16 C17 -102.9(2)
C8 U1 C16 C15 27.2(8)
C2 U1 C16 C15 -55.1(2)
C17 U1 C16 C15 148.4(3)
C7 U1 C16 C15 161.6(3)
C22 U1 C16 C15 20.85(19)
C1 U1 C16 C15 -27.2(3)
C19 U1 C16 C15 105.1(2)
C6 U1 C16 C15 -170.12(19)
C5 U1 C16 C15 -144.0(2)
C18 U1 C16 C15 130.2(2)
C21 U1 C16 C15 45.5(2)
C15 C16 C17 C18 0.8(7)
U1 C16 C17 C18 47.9(4)
C15 C16 C17 U1 -47.1(4)
C8 U1 C17 C18 14.2(3)
C2 U1 C17 C18 171.88(19)
C7 U1 C17 C18 38.0(2)
C22 U1 C17 C18 -105.1(2)
C1 U1 C17 C18 -118.7(12)
C16 U1 C17 C18 -148.5(3)
C19 U1 C17 C18 -20.82(19)
C6 U1 C17 C18 63.2(2)
C5 U1 C17 C18 92.7(2)
C21 U1 C17 C18 -75.2(2)
C8 U1 C17 C16 162.7(2)
C2 U1 C17 C16 -39.6(3)
C7 U1 C17 C16 -173.46(19)
C22 U1 C17 C16 43.4(2)
C1 U1 C17 C16 29.8(13)
C19 U1 C17 C16 127.7(2)
C6 U1 C17 C16 -148.3(2)
C5 U1 C17 C16 -118.8(2)
C18 U1 C17 C16 148.5(3)
C21 U1 C17 C16 73.3(2)
C16 C17 C18 C19 2.3(7)
U1 C17 C18 C19 50.1(4)
C16 C17 C18 Si4 178.9(4)
U1 C17 C18 Si4 -133.3(2)
C16 C17 C18 U1 -47.8(4)
C28 Si4 C18 C19 104.9(3)
C26 Si4 C18 C19 -136.6(3)
C27 Si4 C18 C19 -14.0(3)
C28 Si4 C18 C17 -72.3(3)
C26 Si4 C18 C17 46.2(3)
C27 Si4 C18 C17 168.8(3)
C28 Si4 C18 U1 -161.6(2)
C26 Si4 C18 U1 -43.1(3)
C27 Si4 C18 U1 79.5(3)
C8 U1 C18 C19 43.8(2)
C2 U1 C18 C19 142.7(13)
C17 U1 C18 C19 -143.8(3)
C7 U1 C18 C19 66.7(2)
C22 U1 C18 C19 -72.1(2)
C1 U1 C18 C19 26.8(3)
C16 U1 C18 C19 -125.6(2)
C6 U1 C18 C19 95.8(2)
C5 U1 C18 C19 125.6(2)
C21 U1 C18 C19 -42.6(2)
C8 U1 C18 C17 -172.37(19)
C2 U1 C18 C17 -73.5(13)
C7 U1 C18 C17 -149.5(2)
C22 U1 C18 C17 71.7(2)
C1 U1 C18 C17 170.6(2)
C16 U1 C18 C17 18.21(18)
C19 U1 C18 C17 143.8(3)
C6 U1 C18 C17 -120.4(2)
C5 U1 C18 C17 -90.6(2)
C21 U1 C18 C17 101.2(2)
C8 U1 C18 Si4 -66.8(3)
C2 U1 C18 Si4 32.1(15)
C17 U1 C18 Si4 105.6(3)
C7 U1 C18 Si4 -43.9(3)
C22 U1 C18 Si4 177.3(3)
C1 U1 C18 Si4 -83.9(3)
C16 U1 C18 Si4 123.8(3)
C19 U1 C18 Si4 -110.6(3)
C6 U1 C18 Si4 -14.8(3)
C5 U1 C18 Si4 14.9(3)
C21 U1 C18 Si4 -153.3(3)
C17 C18 C19 C20 -1.6(7)
Si4 C18 C19 C20 -178.1(4)
U1 C18 C19 C20 48.3(4)
C17 C18 C19 U1 -49.9(4)
Si4 C18 C19 U1 133.6(2)
C8 U1 C19 C18 -143.7(2)
C2 U1 C19 C18 -174.0(2)
C17 U1 C19 C18 20.86(19)
C7 U1 C19 C18 -115.0(2)
C22 U1 C19 C18 104.8(2)
C1 U1 C19 C18 -165.17(19)
C16 U1 C19 C18 45.3(2)
C6 U1 C19 C18 -84.9(2)
C5 U1 C19 C18 -61.4(2)
C21 U1 C19 C18 128.6(2)
C8 U1 C19 C20 68.9(2)
C2 U1 C19 C20 38.6(4)
C17 U1 C19 C20 -126.5(3)
C7 U1 C19 C20 97.6(2)
C22 U1 C19 C20 -42.6(2)
C1 U1 C19 C20 47.4(3)
C16 U1 C19 C20 -102.1(2)
C6 U1 C19 C20 127.7(2)
C5 U1 C19 C20 151.2(2)
C18 U1 C19 C20 -147.4(3)
C21 U1 C19 C20 -18.8(2)
C18 C19 C20 C21 -0.5(8)
U1 C19 C20 C21 47.7(5)
C18 C19 C20 U1 -48.3(4)
C8 U1 C20 C21 100.3(2)
C2 U1 C20 C21 53.4(3)
C17 U1 C20 C21 -103.0(2)
C7 U1 C20 C21 130.9(2)
C22 U1 C20 C21 -18.6(2)
C1 U1 C20 C21 72.0(2)
C16 U1 C20 C21 -72.9(2)
C19 U1 C20 C21 -147.2(4)
C6 U1 C20 C21 155.2(2)
C5 U1 C20 C21 170.9(2)
C18 U1 C20 C21 -128.4(3)
C8 U1 C20 C19 -112.5(2)
C2 U1 C20 C19 -159.4(2)
C17 U1 C20 C19 44.2(2)
C7 U1 C20 C19 -82.0(2)
C22 U1 C20 C19 128.5(3)
C1 U1 C20 C19 -140.8(2)
C16 U1 C20 C19 74.3(2)
C6 U1 C20 C19 -57.7(2)
C5 U1 C20 C19 -41.9(3)
C18 U1 C20 C19 18.8(2)
C21 U1 C20 C19 147.2(4)
C19 C20 C21 C22 -0.2(8)
U1 C20 C21 C22 47.5(5)
C19 C20 C21 U1 -47.6(5)
C8 U1 C21 C22 132.8(2)
C2 U1 C21 C22 74.9(2)
C17 U1 C21 C22 -74.4(2)
C7 U1 C21 C22 158.5(2)
C1 U1 C21 C22 102.0(2)
C16 U1 C21 C22 -44.3(2)
C19 U1 C21 C22 -128.7(3)
C6 U1 C21 C22 176.9(2)
C5 U1 C21 C22 -177.2(4)
C18 U1 C21 C22 -104.7(2)
C8 U1 C21 C20 -79.5(2)
C2 U1 C21 C20 -137.5(2)
C17 U1 C21 C20 73.2(2)
C7 U1 C21 C20 -53.9(2)
C22 U1 C21 C20 147.7(4)
C1 U1 C21 C20 -110.3(2)
C16 U1 C21 C20 103.4(2)
C19 U1 C21 C20 19.0(2)
C6 U1 C21 C20 -35.4(3)
C5 U1 C21 C20 -29.5(6)
C18 U1 C21 C20 43.0(2)
C20 C21 C22 C15 1.5(8)
U1 C21 C22 C15 49.2(4)
C20 C21 C22 U1 -47.6(5)
C16 C15 C22 C21 0.4(7)
Si3 C15 C22 C21 176.9(4)
U1 C15 C22 C21 -49.0(4)
C16 C15 C22 U1 49.4(4)
Si3 C15 C22 U1 -134.1(2)
C8 U1 C22 C21 -52.5(2)
C2 U1 C22 C21 -110.4(2)
C17 U1 C22 C21 101.9(2)
C7 U1 C22 C21 -31.1(3)
C1 U1 C22 C21 -79.3(2)
C16 U1 C22 C21 126.4(3)
C19 U1 C22 C21 42.5(2)
C6 U1 C22 C21 -10.0(6)
C5 U1 C22 C21 178.1(3)
C18 U1 C22 C21 72.2(2)
C8 U1 C22 C15 160.2(2)
C2 U1 C22 C15 102.2(2)
C17 U1 C22 C15 -45.5(2)
C7 U1 C22 C15 -178.45(19)
C1 U1 C22 C15 133.3(2)
C16 U1 C22 C15 -20.95(19)
C19 U1 C22 C15 -104.8(2)
C6 U1 C22 C15 -157.4(5)
C5 U1 C22 C15 30.7(5)
C18 U1 C22 C15 -75.2(2)
C21 U1 C22 C15 -147.4(3)
C34 C29 C30 C31 0.0
C35 C29 C30 C31 177.0(18)
C29 C30 C31 C32 0.0
C30 C31 C32 C33 0.0
C31 C32 C33 C34 0.0
C32 C33 C34 C29 0.0
C30 C29 C34 C33 0.0
C35 C29 C34 C33 -176.9(18)
